data_4034394
loop_
_publ_author_name
'Della Sala, Paolo'
'Talotta, Carmen'
'De Rosa, Margherita'
'Soriente, Annunziata'
'Geremia, Silvano'
'Hickey, Neal'
'Neri, Placido'
'Gaeta, Carmine'

_publ_section_title
;
 Synthesis, Characterization, and Solid-State Structure of
 [8]Cycloparaphenylenes with Inherent Chirality.
;
_journal_issue 15
_journal_name_full 'The Journal of organic chemistry'
_journal_page_first 9489
_journal_page_last 9496
_journal_paper_doi 10.1021/acs.joc.9b01026
_journal_volume 84
_journal_year 2019
_chemical_formula_moiety 'C49  H34, 2(C H2 Cl2)'
_chemical_formula_sum 'C51 H38 Cl4'
_chemical_formula_weight 792.61
_space_group_IT_number 14
_space_group_name_Hall '-P 2yab'
_space_group_name_H-M_alt 'P 1 21/a 1'
_symmetry_cell_setting monoclinic
_symmetry_Int_Tables_number 14
_symmetry_space_group_name_Hall '-P 2yab'
_symmetry_space_group_name_H-M 'P 1 21/a 1'
_atom_sites_solution_hydrogens geom
_audit_conform_dict_location ftp://ftp.iucr.org/pub/cif_core.dic
_audit_conform_dict_name cif_core.dic
_audit_conform_dict_version 2.4.3
_audit_creation_date 2019-02-01T13:34:52-00:00
_audit_creation_method 'WinGX routine CIF_UPDATE'
_cell_angle_alpha 90
_cell_angle_beta 96.527(3)
_cell_angle_gamma 90
_cell_formula_units_Z 4
_cell_length_a 15.485(3)
_cell_length_b 9.779(4)
_cell_length_c 26.384(4)
_cell_measurement_reflns_used 39062
_cell_measurement_temperature 100(2)
_cell_measurement_theta_max 28.32
_cell_measurement_theta_min 0.77
_cell_measurement_wavelength 0.7
_cell_volume 3969.4(19)
_computing_molecular_graphics 'ORTEP-3 for Windows (Farrugia, 2012)'
_computing_publication_material 'WinGX publication routines (Farrugia, 2012)'
_computing_structure_refinement 'SHELXL-2014/7 (Sheldrick, 2014)'
_computing_structure_solution 'SHELXS-2013 (Sheldrick, 2008)'
_diffrn_ambient_temperature 100(2)
_diffrn_measured_fraction_theta_full 0.981
_diffrn_measured_fraction_theta_max 0.968
_diffrn_measurement_device 'Area Detector'
_diffrn_measurement_device_type 'Dectris Pilatus 2M'
_diffrn_measurement_method 'Rotating crystal'
_diffrn_radiation_probe x-ray
_diffrn_radiation_type Synchrotron
_diffrn_radiation_wavelength 0.7
_diffrn_reflns_av_R_equivalents 0.062
_diffrn_reflns_av_unetI/netI 0.0922
_diffrn_reflns_Laue_measured_fraction_full 0.981
_diffrn_reflns_Laue_measured_fraction_max 0.968
_diffrn_reflns_limit_h_max 20
_diffrn_reflns_limit_h_min -20
_diffrn_reflns_limit_k_max 12
_diffrn_reflns_limit_k_min -12
_diffrn_reflns_limit_l_max 35
_diffrn_reflns_limit_l_min -35
_diffrn_reflns_number 62141
_diffrn_reflns_point_group_measured_fraction_full 0.981
_diffrn_reflns_point_group_measured_fraction_max 0.968
_diffrn_reflns_theta_full 24.835
_diffrn_reflns_theta_max 28.318
_diffrn_reflns_theta_min 0.765
_diffrn_standards_number 0
_exptl_absorpt_coefficient_mu 0.317
_exptl_absorpt_correction_type none
_exptl_crystal_colour yellow
_exptl_crystal_density_diffrn 1.326
_exptl_crystal_density_method 'not measured'
_exptl_crystal_description plate
_exptl_crystal_F_000 1648
_exptl_crystal_size_max 0.05
_exptl_crystal_size_mid 0.05
_exptl_crystal_size_min 0.01
_refine_diff_density_max 0.879
_refine_diff_density_min -0.436
_refine_diff_density_rms 0.117
_refine_ls_extinction_coef 0.064(5)
_refine_ls_extinction_expression Fc^*^=kFc[1+0.001xFc^2^\l^3^/sin(2\q)]^-1/4^
_refine_ls_extinction_method 'SHELXL-2014/7 (Sheldrick 2014'
_refine_ls_goodness_of_fit_ref 1.034
_refine_ls_hydrogen_treatment constr
_refine_ls_matrix_type full
_refine_ls_number_constraints 0
_refine_ls_number_parameters 558
_refine_ls_number_reflns 62141
_refine_ls_number_restraints 5
_refine_ls_restrained_S_all 1.034
_refine_ls_R_factor_all 0.1095
_refine_ls_R_factor_gt 0.0912
_refine_ls_shift/su_max 0
_refine_ls_shift/su_mean 0
_refine_ls_structure_factor_coef Fsqd
_refine_ls_weighting_details 'w=1/[\s^2^(Fo^2^)+(0.1455P)^2^+3.8924P] where P=(Fo^2^+2Fc^2^)/3'
_refine_ls_weighting_scheme calc
_refine_ls_wR_factor_gt 0.2565
_refine_ls_wR_factor_ref 0.2725
_reflns_Friedel_coverage 0
_reflns_number_gt 47107
_reflns_number_total 62141
_reflns_threshold_expression 'I > 2\s(I)'
_cod_data_source_file jo9b01026_si_002.cif
_cod_data_source_block shelx
_cod_original_cell_volume 3969.4(18)
_cod_original_sg_symbol_H-M P21/a
_cod_database_code 4034394

loop_
_symmetry_equiv_pos_as_xyz
'x, y, z'
'-x+1/2, y+1/2, -z'
'-x, -y, -z'
'x-1/2, -y-1/2, z'

loop_
_atom_site_label
_atom_site_type_symbol
_atom_site_fract_x
_atom_site_fract_y
_atom_site_fract_z
_atom_site_U_iso_or_equiv
_atom_site_adp_type
_atom_site_occupancy
_atom_site_site_symmetry_order
_atom_site_calc_flag
_atom_site_refinement_flags_posn
_atom_site_refinement_flags_adp
_atom_site_refinement_flags_occupancy
_atom_site_disorder_assembly
_atom_site_disorder_group
Cl1 Cl 0.19589(7) 0.21307(14) 0.19151(5) 0.0513(3) Uani 1 1 d . . . . .
Cl2 Cl 0.20158(9) 0.19995(15) 0.30280(5) 0.0569(3) Uani 1 1 d . . . . .
Cl3 Cl 0.19556(11) -0.14652(17) 0.17073(6) 0.0589(4) Uani 0.9 1 d D . P A 1
Cl4 Cl 0.23952(11) -0.16475(18) 0.28153(7) 0.0613(4) Uani 0.9 1 d D . P A 1
C9 C 0.2695(4) -0.2073(6) 0.2215(3) 0.0592(16) Uani 0.9 1 d D . P A 1
H9A H 0.2796 -0.3071 0.2246 0.071 Uiso 0.9 1 calc R U P A 1
H9B H 0.3189 -0.1724 0.2046 0.071 Uiso 0.9 1 calc R U P A 1
Cl3B Cl 0.2152(9) -0.2021(16) 0.1901(5) 0.053(3) Uiso 0.1 1 d D U P A 2
Cl4B Cl 0.2162(10) -0.1952(16) 0.3013(6) 0.055(3) Uiso 0.1 1 d D U P A 2
C9B C 0.282(3) -0.182(6) 0.2504(14) 0.049(4) Uiso 0.1 1 d D U P A 2
H9BA H 0.3126 -0.0941 0.2473 0.059 Uiso 0.1 1 calc R U P A 2
H9BB H 0.3268 -0.2475 0.2651 0.059 Uiso 0.1 1 calc R U P A 2
C8 C 0.1381(3) 0.1692(5) 0.24386(19) 0.0461(10) Uani 1 1 d . . . . .
H8A H 0.084 0.2236 0.2421 0.055 Uiso 1 1 calc R U . . .
H8B H 0.1218 0.0713 0.2415 0.055 Uiso 1 1 calc R U . . .
C1D C 0.0147(2) 0.3836(4) 0.12763(16) 0.0353(8) Uani 1 1 d . . . . .
C1C C 0.0069(3) 0.4681(4) 0.28503(16) 0.0360(8) Uani 1 1 d . . . . .
C1F C 0.3206(3) -0.2472(4) 0.07000(14) 0.0356(8) Uani 1 1 d . . . . .
C1E C 0.1511(3) 0.0960(4) 0.04566(13) 0.0348(8) Uani 1 1 d . . . . .
C6C C 0.0713(2) 0.5087(4) 0.20633(17) 0.0359(8) Uani 1 1 d . . . . .
H4C H 0.1182 0.5432 0.1898 0.043 Uiso 1 1 calc R U . . .
C3F C 0.4502(3) -0.3124(5) 0.12587(18) 0.0426(9) Uani 1 1 d . . . . .
H1F H 0.5103 -0.2999 0.1366 0.051 Uiso 1 1 calc R U . . .
C2C C 0.0005(2) 0.4494(4) 0.17717(15) 0.0331(7) Uani 1 1 d . . . . .
C2D C 0.0916(3) 0.2038(4) 0.06167(14) 0.0350(8) Uani 1 1 d . . . . .
C1G C 0.4280(3) -0.4483(4) 0.20459(17) 0.0406(9) Uani 1 1 d . . . . .
C2B C 0.0274(3) 0.4215(4) 0.33867(17) 0.0399(9) Uani 1 1 d . . . . .
C3D C 0.1156(3) 0.3423(4) 0.06503(15) 0.0374(8) Uani 1 1 d . . . . .
H1D H 0.1582 0.376 0.045 0.045 Uiso 1 1 calc R U . . .
C6D C 0.0178(3) 0.1639(4) 0.08466(14) 0.0346(8) Uani 1 1 d . . . . .
H4D H -0.0065 0.0756 0.078 0.041 Uiso 1 1 calc R U . . .
C6E C 0.2977(3) 0.0040(4) 0.05708(14) 0.0354(8) Uani 1 1 d . . . . .
H4E H 0.3584 0.0197 0.0638 0.043 Uiso 1 1 calc R U . . .
C4D C 0.0776(3) 0.4309(5) 0.09742(16) 0.0387(8) Uani 1 1 d . . . . .
H2D H 0.0943 0.5244 0.0991 0.046 Uiso 1 1 calc R U . . .
C1B C 0.1132(3) 0.2603(5) 0.41896(16) 0.0449(10) Uani 1 1 d . . . . .
C6B C -0.0077(3) 0.2970(5) 0.35362(18) 0.0456(10) Uani 1 1 d . . . . .
H4B H -0.0613 0.2658 0.3364 0.055 Uiso 1 1 calc R U . . .
C4E C 0.1216(3) -0.0362(5) 0.02991(15) 0.0398(9) Uani 1 1 d . . . . .
H2E H 0.0619 -0.0499 0.0184 0.048 Uiso 1 1 calc R U . . .
C5C C 0.0747(3) 0.5185(4) 0.25885(16) 0.0369(8) Uani 1 1 d . . . . .
H3C H 0.1238 0.5601 0.2776 0.044 Uiso 1 1 calc R U . . .
C5D C -0.0200(2) 0.2533(4) 0.11715(14) 0.0342(8) Uani 1 1 d . . . . .
H3D H -0.0698 0.2251 0.1323 0.041 Uiso 1 1 calc R U . . .
C2E C 0.2671(3) -0.1303(4) 0.04850(13) 0.0340(8) Uani 1 1 d . . . . .
C6F C 0.3206(3) -0.4451(4) 0.12550(17) 0.0398(9) Uani 1 1 d . . . . .
H4F H 0.2916 -0.5242 0.1359 0.048 Uiso 1 1 calc R U . . .
C5E C 0.2408(3) 0.1143(4) 0.05589(14) 0.0352(8) Uani 1 1 d . . . . .
H3E H 0.2635 0.2038 0.0621 0.042 Uiso 1 1 calc R U . . .
C3C C -0.0736(2) 0.4221(4) 0.20219(17) 0.0380(8) Uani 1 1 d . . . . .
H1C H -0.1267 0.3976 0.1826 0.046 Uiso 1 1 calc R U . . .
C4C C -0.0701(3) 0.4306(5) 0.25462(18) 0.0413(9) Uani 1 1 d . . . . .
H2C H -0.1207 0.4108 0.2705 0.05 Uiso 1 1 calc R U . . .
C2F C 0.4034(3) -0.4109(4) 0.15025(16) 0.0363(8) Uani 1 1 d . . . . .
C4G C 0.3788(4) -0.5360(5) 0.23196(19) 0.0482(10) Uani 1 1 d . . . . .
H2G H 0.3447 -0.6051 0.214 0.058 Uiso 1 1 calc R U . . .
C3G C 0.3782(3) -0.5254(4) 0.28402(19) 0.0461(10) Uani 1 1 d . . . . .
H1G H 0.342 -0.585 0.3007 0.055 Uiso 1 1 calc R U . . .
C5B C 0.0335(4) 0.2199(5) 0.39243(18) 0.0515(12) Uani 1 1 d . . . . .
H3B H 0.0074 0.1369 0.4017 0.062 Uiso 1 1 calc R U . . .
C3E C 0.1780(3) -0.1450(5) 0.03096(15) 0.0393(9) Uani 1 1 d . . . . .
H1E H 0.1565 -0.2321 0.0196 0.047 Uiso 1 1 calc R U . . .
C3B C 0.0981(3) 0.4737(5) 0.37147(17) 0.0431(10) Uani 1 1 d . . . . .
H1B H 0.1175 0.5644 0.3666 0.052 Uiso 1 1 calc R U . . .
C5F C 0.2812(3) -0.3652(4) 0.08641(16) 0.0375(8) Uani 1 1 d . . . . .
H3F H 0.2257 -0.3912 0.0702 0.045 Uiso 1 1 calc R U . . .
C4B C 0.1397(3) 0.3949(5) 0.41068(17) 0.0462(10) Uani 1 1 d . . . . .
H2B H 0.187 0.4327 0.4323 0.055 Uiso 1 1 calc R U . . .
C2G C 0.4292(3) -0.4296(4) 0.31275(17) 0.0410(9) Uani 1 1 d . . . . .
C5G C 0.4900(3) -0.3665(6) 0.2352(2) 0.0516(11) Uani 1 1 d . . . . .
H3G H 0.5319 -0.3163 0.2193 0.062 Uiso 1 1 calc R U . . .
C4F C 0.4104(3) -0.2333(5) 0.08642(17) 0.0413(9) Uani 1 1 d . . . . .
H2F H 0.4438 -0.1687 0.0701 0.05 Uiso 1 1 calc R U . . .
C6G C 0.4904(3) -0.3588(6) 0.28700(19) 0.0515(11) Uani 1 1 d . . . . .
H4G H 0.5332 -0.3042 0.3061 0.062 Uiso 1 1 calc R U . . .
C1H C 0.4071(3) -0.3765(5) 0.36227(17) 0.0424(9) Uani 1 1 d . . . . .
C2H C 0.3367(3) -0.1951(5) 0.43089(15) 0.0447(10) Uani 1 1 d . . . . .
C5H C 0.3209(5) -0.3924(7) 0.3757(3) 0.0491(14) Uani 0.85 1 d . . P B 1
H3H H 0.2859 -0.4658 0.3615 0.059 Uiso 0.85 1 calc R U P B 1
C6H C 0.2878(5) -0.3030(7) 0.4090(3) 0.0477(13) Uani 0.85 1 d . . P B 1
H4H H 0.2301 -0.3156 0.4171 0.057 Uiso 0.85 1 calc R U P B 1
C4H C 0.4594(4) -0.2842(6) 0.3934(2) 0.0499(13) Uani 0.85 1 d . . P B 1
H2H H 0.5202 -0.2833 0.3914 0.06 Uiso 0.85 1 calc R U P B 1
C3H C 0.4250(4) -0.1941(7) 0.4269(2) 0.0551(14) Uani 0.85 1 d . . P B 1
H1H H 0.4621 -0.1325 0.4469 0.066 Uiso 0.5 1 calc R U P B 2
C7H C 0.4865(11) -0.122(2) 0.4686(6) 0.068(5) Uani 0.35 1 d . . P B 3
H5H H 0.5254 -0.189 0.4868 0.102 Uiso 0.35 1 calc R U P B 3
H7H H 0.4521 -0.0765 0.4928 0.102 Uiso 0.35 1 calc R U P B 3
H6H H 0.5211 -0.053 0.4528 0.102 Uiso 0.35 1 calc R U P B 3
C5HB C 0.348(2) -0.420(4) 0.3886(12) 0.033(7) Uiso 0.15 1 d . . P B 4
H5HB H 0.3299 -0.5132 0.3857 0.04 Uiso 0.15 1 calc R U P B 4
C6HB C 0.313(3) -0.341(5) 0.4184(15) 0.046(10) Uiso 0.15 1 d . . P B 4
H6HB H 0.2663 -0.3781 0.4346 0.055 Uiso 0.15 1 calc R U P B 4
C3HB C 0.4001(19) -0.157(3) 0.3998(11) 0.035(5) Uiso 0.15 1 d . . P B 4
H3HB H 0.4179 -0.0638 0.4 0.042 Uiso 0.15 1 calc R U P B 4
C4HB C 0.4403(19) -0.252(3) 0.3672(11) 0.035(5) Uiso 0.15 1 d . . P B 4
H4HB H 0.4886 -0.2264 0.3501 0.042 Uiso 0.15 1 calc R U P B 4
C1A C 0.2885(3) -0.0746(5) 0.44754(15) 0.0448(10) Uani 1 1 d . . . . .
C2A C 0.1754(4) 0.1564(5) 0.44177(16) 0.0482(11) Uani 1 1 d . . . . .
C4A C 0.2071(4) -0.0783(6) 0.4651(2) 0.0487(13) Uani 0.85 1 d . . P C 1
H2A H 0.1885 -0.1614 0.479 0.058 Uiso 0.85 1 calc R U P C 1
C5A C 0.3198(4) 0.0580(6) 0.4351(2) 0.0479(13) Uani 0.85 1 d . . P C 1
H3A H 0.3786 0.0695 0.4289 0.057 Uiso 0.85 1 calc R U P C 1
C3A C 0.1520(4) 0.0335(6) 0.4631(2) 0.0479(13) Uani 0.85 1 d . . P C 1
C6A C 0.2640(4) 0.1691(6) 0.4323(2) 0.0454(12) Uani 0.85 1 d . . P C 1
H4A H 0.2852 0.2562 0.4237 0.054 Uiso 0.85 1 calc R U P C 1
H1A H 0.2852 0.2562 0.4237 0.054 Uiso 0.35 1 calc R U P C 2
C7A C 0.0723(9) 0.0143(14) 0.4873(5) 0.066(3) Uani 0.5 1 d . . P C 3
H6A H 0.029 -0.0333 0.4636 0.099 Uiso 0.5 1 calc R U P C 3
H5A H 0.0495 0.1036 0.4961 0.099 Uiso 0.5 1 calc R U P C 3
H7A H 0.0852 -0.0404 0.5184 0.099 Uiso 0.5 1 calc R U P C 3
C4AB C 0.187(3) -0.106(4) 0.4396(16) 0.053(8) Uiso 0.15 1 d . . P C 4
H4AB H 0.165 -0.1972 0.4376 0.064 Uiso 0.15 1 calc R U P C 4
C5AB C 0.307(2) 0.042(3) 0.4588(13) 0.040(6) Uiso 0.15 1 d . . P C 4
C3AB C 0.133(3) 0.004(5) 0.4359(18) 0.063(9) Uiso 0.15 1 d . . P C 4
H3AB H 0.0722 -0.0082 0.43 0.076 Uiso 0.15 1 calc R U P C 4
C6AB C 0.246(2) 0.152(3) 0.4542(13) 0.041(6) Uiso 0.15 1 d . . P C 4
H6AB H 0.2708 0.2379 0.4638 0.049 Uiso 0.15 1 calc R U P C 4
C7AB C 0.400(3) 0.074(5) 0.4812(16) 0.066(9) Uiso 0.15 1 d . . P C 4
H7A1 H 0.4283 -0.01 0.4954 0.099 Uiso 0.15 1 calc R U P C 4
H7A2 H 0.3999 0.1423 0.5082 0.099 Uiso 0.15 1 calc R U P C 4
H7A3 H 0.4329 0.1092 0.4542 0.099 Uiso 0.15 1 calc R U P C 4

loop_
_atom_site_aniso_label
_atom_site_aniso_U_11
_atom_site_aniso_U_22
_atom_site_aniso_U_33
_atom_site_aniso_U_23
_atom_site_aniso_U_13
_atom_site_aniso_U_12
Cl1 0.0375(5) 0.0559(7) 0.0604(6) -0.0057(5) 0.0047(4) 0.0095(5)
Cl2 0.0557(7) 0.0579(8) 0.0575(7) -0.0179(5) 0.0078(5) 0.0021(6)
Cl3 0.0665(9) 0.0511(9) 0.0641(8) -0.0022(6) 0.0297(7) 0.0103(7)
Cl4 0.0553(8) 0.0534(9) 0.0727(10) 0.0085(7) -0.0034(7) 0.0083(7)
C9 0.034(2) 0.041(3) 0.104(5) -0.010(3) 0.018(3) 0.007(2)
C8 0.035(2) 0.035(2) 0.068(3) -0.0087(19) 0.0034(18) 0.0020(16)
C1D 0.0245(16) 0.032(2) 0.049(2) 0.0058(15) 0.0047(14) -0.0001(13)
C1C 0.0303(18) 0.0243(19) 0.055(2) -0.0096(15) 0.0131(15) 0.0004(13)
C1F 0.0357(19) 0.035(2) 0.0370(17) -0.0104(14) 0.0066(14) -0.0032(15)
C1E 0.042(2) 0.034(2) 0.0281(15) 0.0016(13) 0.0040(14) -0.0024(16)
C6C 0.0303(17) 0.0206(18) 0.058(2) -0.0023(14) 0.0118(16) -0.0039(13)
C3F 0.0324(19) 0.036(2) 0.060(2) -0.0053(17) 0.0057(17) -0.0006(16)
C2C 0.0263(16) 0.0215(18) 0.052(2) 0.0021(14) 0.0085(14) 0.0011(13)
C2D 0.040(2) 0.032(2) 0.0328(16) 0.0021(13) 0.0028(14) -0.0032(15)
C1G 0.0346(19) 0.031(2) 0.056(2) -0.0024(16) 0.0039(16) 0.0076(16)
C2B 0.037(2) 0.033(2) 0.053(2) -0.0103(16) 0.0162(17) -0.0045(16)
C3D 0.0351(19) 0.037(2) 0.0417(19) 0.0058(15) 0.0092(15) -0.0050(15)
C6D 0.0354(18) 0.030(2) 0.0370(17) 0.0026(13) -0.0004(14) -0.0079(14)
C6E 0.0375(19) 0.035(2) 0.0347(17) 0.0003(14) 0.0087(14) -0.0062(15)
C4D 0.037(2) 0.031(2) 0.049(2) 0.0063(15) 0.0092(16) -0.0020(15)
C1B 0.052(3) 0.045(3) 0.0394(19) -0.0077(17) 0.0133(18) -0.0099(19)
C6B 0.045(2) 0.041(3) 0.053(2) -0.0048(17) 0.0130(18) -0.0151(19)
C4E 0.040(2) 0.042(2) 0.0354(18) -0.0076(15) -0.0044(15) -0.0050(17)
C5C 0.0334(18) 0.0229(19) 0.056(2) -0.0054(15) 0.0110(16) -0.0042(14)
C5D 0.0272(16) 0.033(2) 0.0417(18) 0.0044(14) 0.0024(14) -0.0072(14)
C2E 0.0368(19) 0.035(2) 0.0305(16) -0.0062(13) 0.0058(13) -0.0063(15)
C6F 0.0322(19) 0.030(2) 0.058(2) -0.0027(16) 0.0088(16) -0.0002(15)
C5E 0.0369(19) 0.036(2) 0.0341(17) 0.0019(14) 0.0079(14) -0.0077(15)
C3C 0.0227(16) 0.032(2) 0.060(2) 0.0017(16) 0.0075(15) 0.0008(14)
C4C 0.0227(16) 0.039(2) 0.063(2) -0.0029(18) 0.0124(16) 0.0006(15)
C2F 0.0326(18) 0.0237(19) 0.053(2) -0.0064(14) 0.0074(15) 0.0058(14)
C4G 0.058(3) 0.022(2) 0.064(3) -0.0004(17) 0.003(2) -0.0065(18)
C3G 0.053(3) 0.023(2) 0.061(3) 0.0074(16) 0.004(2) -0.0084(18)
C5B 0.062(3) 0.047(3) 0.048(2) -0.0061(18) 0.014(2) -0.023(2)
C3E 0.043(2) 0.037(2) 0.0357(18) -0.0095(15) -0.0038(15) -0.0051(17)
C3B 0.045(2) 0.032(2) 0.054(2) -0.0167(17) 0.0142(18) -0.0064(17)
C5F 0.0318(18) 0.033(2) 0.048(2) -0.0053(15) 0.0046(15) -0.0026(15)
C4B 0.052(3) 0.044(3) 0.044(2) -0.0129(17) 0.0101(18) -0.0075(19)
C2G 0.0349(19) 0.032(2) 0.054(2) 0.0118(16) -0.0038(16) 0.0039(16)
C5G 0.029(2) 0.065(3) 0.061(3) 0.003(2) 0.0025(18) -0.0045(19)
C4F 0.0334(19) 0.037(2) 0.053(2) -0.0029(16) 0.0036(16) -0.0046(16)
C6G 0.034(2) 0.059(3) 0.060(3) 0.006(2) -0.0034(18) -0.005(2)
C1H 0.042(2) 0.032(2) 0.051(2) 0.0091(16) -0.0063(17) -0.0033(16)
C2H 0.054(3) 0.044(3) 0.0347(18) 0.0059(16) -0.0013(17) -0.0101(19)
C5H 0.055(4) 0.040(3) 0.052(3) 0.005(2) 0.002(3) -0.018(3)
C6H 0.053(4) 0.038(4) 0.054(3) 0.003(3) 0.012(3) -0.015(3)
C4H 0.041(3) 0.051(4) 0.054(3) 0.002(2) -0.009(2) -0.005(2)
C3H 0.049(3) 0.057(4) 0.055(3) -0.010(3) -0.009(3) -0.009(3)
C7H 0.049(8) 0.096(14) 0.055(8) -0.003(8) -0.008(6) -0.020(8)
C1A 0.051(2) 0.048(3) 0.0341(18) 0.0047(16) 0.0016(16) -0.007(2)
C2A 0.061(3) 0.048(3) 0.0359(19) -0.0060(17) 0.0101(18) -0.009(2)
C4A 0.068(4) 0.045(3) 0.034(2) 0.004(2) 0.008(2) -0.020(3)
C5A 0.053(3) 0.048(3) 0.042(3) 0.000(2) 0.003(2) -0.017(3)
C3A 0.062(3) 0.048(3) 0.036(2) -0.002(2) 0.015(2) -0.019(3)
C6A 0.053(3) 0.040(3) 0.044(3) -0.005(2) 0.011(2) -0.020(2)
C7A 0.071(8) 0.061(8) 0.067(6) -0.006(5) 0.016(5) -0.022(6)

loop_
_atom_type_symbol
_atom_type_description
_atom_type_scat_dispersion_real
_atom_type_scat_dispersion_imag
_atom_type_scat_source
C C 0.003 0.0016 'International Tables Vol C Tables 4.2.6.8 and 6.1.1.4'
H H 0 0 'International Tables Vol C Tables 4.2.6.8 and 6.1.1.4'
Cl Cl 0.1456 0.155 'International Tables Vol C Tables 4.2.6.8 and 6.1.1.4'

loop_
_geom_angle_atom_site_label_1
_geom_angle_atom_site_label_2
_geom_angle_atom_site_label_3
_geom_angle
Cl3B Cl3 C9 25.8(10)
Cl4B Cl4 C9B 147(3)
Cl4B Cl4 C9 138.8(12)
C9B Cl4 C9 21(2)
Cl4B Cl4 Cl3B 127.9(12)
C9B Cl4 Cl3B 45(2)
C9 Cl4 Cl3B 24.8(4)
C9B C9 Cl3B 141(4)
C9B C9 Cl4 29(3)
Cl3B C9 Cl4 114.1(8)
C9B C9 Cl3 133(4)
Cl3B C9 Cl3 17.9(8)
Cl4 C9 Cl3 113.1(3)
Cl3 Cl3B C9 136.3(17)
Cl3 Cl3B C9B 130(2)
C9 Cl3B C9B 16.4(16)
Cl3 Cl3B Cl4 123.4(13)
C9 Cl3B Cl4 41.2(6)
C9B Cl3B Cl4 25.8(14)
Cl4 Cl4B C9B 20(2)
C9 C9B Cl4 130(5)
C9 C9B Cl4B 127(4)
Cl4 C9B Cl4B 12.9(12)
C9 C9B Cl3B 23(2)
Cl4 C9B Cl3B 110(3)
Cl4B C9B Cl3B 110(2)
Cl2 C8 Cl1 111.3(3)
C5D C1D C4D 117.6(4)
C5D C1D C2C 118.3(3)
C4D C1D C2C 122.3(4)
C4C C1C C5C 116.2(4)
C4C C1C C2B 122.5(4)
C5C C1C C2B 118.9(4)
C5F C1F C4F 115.6(4)
C5F C1F C2E 120.7(4)
C4F C1F C2E 121.9(4)
C5E C1E C4E 116.9(4)
C5E C1E C2D 119.2(4)
C4E C1E C2D 122.6(4)
C5C C6C C2C 121.4(4)
C4F C3F C2F 121.2(4)
C6C C2C C3C 116.8(4)
C6C C2C C1D 118.5(3)
C3C C2C C1D 122.4(4)
C3D C2D C6D 117.5(4)
C3D C2D C1E 122.1(4)
C6D C2D C1E 118.9(4)
C4G C1G C5G 114.9(4)
C4G C1G C2F 123.6(4)
C5G C1G C2F 119.3(4)
C6B C2B C3B 116.0(4)
C6B C2B C1C 119.0(4)
C3B C2B C1C 122.7(4)
C4D C3D C2D 120.7(4)
C5D C6D C2D 120.5(4)
C5E C6E C2E 121.4(4)
C3D C4D C1D 120.8(4)
C4B C1B C5B 116.2(5)
C4B C1B C2A 121.3(5)
C5B C1B C2A 120.2(5)
C5B C6B C2B 121.6(4)
C3E C4E C1E 121.2(4)
C6C C5C C1C 121.4(4)
C6D C5D C1D 120.9(3)
C6E C2E C3E 116.5(4)
C6E C2E C1F 119.7(4)
C3E C2E C1F 121.8(4)
C5F C6F C2F 120.8(4)
C6E C5E C1E 121.2(4)
C4C C3C C2C 121.0(4)
C3C C4C C1C 121.4(4)
C3F C2F C6F 116.1(4)
C3F C2F C1G 121.4(4)
C6F C2F C1G 120.5(4)
C3G C4G C1G 122.3(4)
C4G C3G C2G 121.6(4)
C6B C5B C1B 121.7(5)
C4E C3E C2E 121.5(4)
C4B C3B C2B 121.2(4)
C6F C5F C1F 121.9(4)
C3B C4B C1B 121.1(4)
C3G C2G C6G 116.0(4)
C3G C2G C1H 122.8(4)
C6G C2G C1H 119.3(4)
C6G C5G C1G 121.5(5)
C3F C4F C1F 121.0(4)
C5G C6G C2G 121.8(5)
C5HB C1H C4HB 123(2)
C4H C1H C5H 114.6(5)
C5HB C1H C2G 127.6(15)
C4HB C1H C2G 106.4(12)
C4H C1H C2G 124.1(5)
C5H C1H C2G 119.8(4)
C3H C2H C6H 118.2(6)
C3H C2H C1A 123.4(5)
C6H C2H C1A 117.2(5)
C3HB C2H C1A 111.7(12)
C3HB C2H C6HB 107(2)
C1A C2H C6HB 134.2(17)
C6H C5H C1H 121.0(6)
C5H C6H C2H 121.5(6)
C3H C4H C1H 122.4(6)
C2H C3H C4H 119.7(5)
C2H C3H C7H 118.9(9)
C4H C3H C7H 119.5(9)
C6HB C5HB C1H 121(3)
C5HB C6HB C2H 127(4)
C2H C3HB C4HB 123(2)
C1H C4HB C3HB 117(2)
C4A C1A C5A 116.2(5)
C5AB C1A C2H 135.3(16)
C4A C1A C2H 125.6(5)
C5A C1A C2H 117.0(5)
C5AB C1A C4AB 115(2)
C2H C1A C4AB 109.2(16)
C3A C2A C6A 116.5(6)
C6AB C2A C1B 136.4(19)
C3A C2A C1B 124.8(5)
C6A C2A C1B 117.5(5)
C6AB C2A C3AB 111(2)
C1B C2A C3AB 110.9(17)
C3A C4A C1A 123.0(5)
C6A C5A C1A 119.8(6)
C4A C3A C2A 120.6(5)
C4A C3A C7A 115.4(7)
C2A C3A C7A 123.9(8)
C5A C6A C2A 121.9(5)
C3AB C4AB C1A 116(3)
C1A C5AB C6AB 124(3)
C1A C5AB C7AB 118(3)
C6AB C5AB C7AB 118(3)
C4AB C3AB C2A 119(4)
C2A C6AB C5AB 133(3)

loop_
_geom_bond_atom_site_label_1
_geom_bond_atom_site_label_2
_geom_bond_distance
Cl1 C8 1.781(5)
Cl2 C8 1.768(5)
Cl3 Cl3B 0.784(16)
Cl3 C9 1.764(8)
Cl4 Cl4B 0.730(16)
Cl4 C9B 1.12(4)
Cl4 C9 1.749(8)
Cl4 Cl3B 2.425(14)
C9 C9B 0.80(4)
C9 Cl3B 1.112(15)
Cl3B C9B 1.81(4)
Cl4B C9B 1.78(4)
C1D C5D 1.398(6)
C1D C4D 1.405(5)
C1D C2C 1.495(6)
C1C C4C 1.408(6)
C1C C5C 1.410(5)
C1C C2B 1.486(6)
C1F C5F 1.396(6)
C1F C4F 1.416(6)
C1F C2E 1.486(6)
C1E C5E 1.397(6)
C1E C4E 1.418(6)
C1E C2D 1.492(6)
C6C C5C 1.384(6)
C6C C2C 1.393(5)
C3F C4F 1.384(7)
C3F C2F 1.404(6)
C2C C3C 1.413(5)
C2D C3D 1.405(6)
C2D C6D 1.409(5)
C1G C4G 1.400(7)
C1G C5G 1.427(7)
C1G C2F 1.487(6)
C2B C6B 1.408(6)
C2B C3B 1.411(6)
C3D C4D 1.394(6)
C6D C5D 1.398(6)
C6E C5E 1.390(6)
C6E C2E 1.405(6)
C1B C4B 1.403(7)
C1B C5B 1.405(7)
C1B C2A 1.480(8)
C6B C5B 1.369(8)
C4E C3E 1.374(6)
C2E C3E 1.413(6)
C6F C5F 1.380(6)
C6F C2F 1.411(6)
C3C C4C 1.381(6)
C4G C3G 1.379(7)
C3G C2G 1.393(6)
C3B C4B 1.388(7)
C2G C6G 1.409(7)
C2G C1H 1.482(7)
C5G C6G 1.367(7)
C1H C5HB 1.29(3)
C1H C4HB 1.32(3)
C1H C4H 1.412(7)
C1H C5H 1.427(8)
C2H C3H 1.383(9)
C2H C6H 1.386(8)
C2H C3HB 1.40(3)
C2H C1A 1.488(7)
C2H C6HB 1.50(5)
C5H C6H 1.379(10)
C4H C3H 1.396(9)
C3H C7H 1.545(16)
C5HB C6HB 1.27(5)
C3HB C4HB 1.46(4)
C1A C5AB 1.20(3)
C1A C4A 1.391(8)
C1A C5A 1.435(8)
C1A C4AB 1.59(4)
C2A C6AB 1.10(3)
C2A C3A 1.392(7)
C2A C6A 1.428(8)
C2A C3AB 1.63(5)
C4A C3A 1.385(9)
C5A C6A 1.385(9)
C3A C7A 1.464(13)
C4AB C3AB 1.35(6)
C5AB C6AB 1.43(4)
C5AB C7AB 1.53(5)
